data_2204371
loop_
_publ_author_name
'Siero\'n, Les\/law'
'Shashikanth, S.'
'Yathirajan, H. S.'
'Venu, T. D.'
'Nagaraj, B.'
'Nagaraja, P.'
'Khanum, S. A.'

_publ_section_title
;
 2-Benzoyloxy-5-methylbenzophenone
;
_journal_issue 10
_journal_name_full 'Acta Crystallographica Section E'
_journal_page_first o1889
_journal_page_last o1891
_journal_paper_doi 10.1107/S1600536804023463
_journal_volume 60
_journal_year 2004
_chemical_formula_iupac 'C21 H16 O3'
_chemical_formula_moiety 'C21 H16 O3'
_chemical_formula_sum 'C21 H16 O3'
_chemical_formula_weight 316.34
_chemical_melting_point 351
_chemical_name_systematic 2-benzoyloxy-5-methylbenzophenone
_space_group_IT_number 2
_symmetry_cell_setting triclinic
_symmetry_space_group_name_Hall '-P 1'
_symmetry_space_group_name_H-M 'P -1'
_atom_sites_solution_hydrogens difmap
_atom_sites_solution_primary direct
_atom_sites_solution_secondary direct
_cell_angle_alpha 94.732(4)
_cell_angle_beta 112.570(5)
_cell_angle_gamma 102.194(4)
_cell_formula_units_Z 2
_cell_length_a 9.2068(5)
_cell_length_b 9.7961(5)
_cell_length_c 10.1375(6)
_cell_measurement_reflns_used 5424
_cell_measurement_temperature 293
_cell_measurement_theta_max 30.6
_cell_measurement_theta_min 2.2
_cell_volume 811.57(9)
_computing_cell_refinement 'CrysAlis RED (Oxford Diffraction, 2004)'
_computing_data_collection 'CrysAlis CCD (Oxford Diffraction, 2004)'
_computing_data_reduction 'CrysAlis RED'
_computing_molecular_graphics SHELXTL/PC
_computing_publication_material 'PLATON (Spek, 2004)'
_computing_structure_refinement SHELXTL/PC
_computing_structure_solution 'SHELXTL/PC (Sheldrick, 1990)'
_diffrn_ambient_temperature 293(2)
_diffrn_detector_area_resol_mean 8.2356
_diffrn_measured_fraction_theta_full 0.997
_diffrn_measured_fraction_theta_max 0.997
_diffrn_measurement_device_type 'Kuma KM4CCD'
_diffrn_measurement_method \w
_diffrn_radiation_monochromator graphite
_diffrn_radiation_type MoK\a
_diffrn_radiation_wavelength 0.71073
_diffrn_reflns_av_R_equivalents 0.0356
_diffrn_reflns_av_sigmaI/netI 0.0230
_diffrn_reflns_limit_h_max 10
_diffrn_reflns_limit_h_min -10
_diffrn_reflns_limit_k_max 11
_diffrn_reflns_limit_k_min -11
_diffrn_reflns_limit_l_max 12
_diffrn_reflns_limit_l_min -12
_diffrn_reflns_number 9605
_diffrn_reflns_theta_full 25.00
_diffrn_reflns_theta_max 25.00
_diffrn_reflns_theta_min 3.70
_diffrn_standards_decay_% 0
_diffrn_standards_number 0
_exptl_absorpt_coefficient_mu 0.086
_exptl_absorpt_correction_type none
_exptl_crystal_colour Colourless
_exptl_crystal_density_diffrn 1.294
_exptl_crystal_density_method 'not measured'
_exptl_crystal_description Prism
_exptl_crystal_F_000 332
_exptl_crystal_size_max 0.60
_exptl_crystal_size_mid 0.52
_exptl_crystal_size_min 0.13
_refine_diff_density_max 0.120
_refine_diff_density_min -0.120
_refine_ls_extinction_coef 0.025(4)
_refine_ls_extinction_expression FC^*^=KFC[1+0.001XFC^2^\L^3^/SIN(2\Q)]^-1/4^
_refine_ls_extinction_method SHELXTL/PC
_refine_ls_goodness_of_fit_ref 1.046
_refine_ls_hydrogen_treatment mixed
_refine_ls_matrix_type full
_refine_ls_number_parameters 277
_refine_ls_number_reflns 2842
_refine_ls_number_restraints 0
_refine_ls_restrained_S_all 1.046
_refine_ls_R_factor_all 0.0357
_refine_ls_R_factor_gt 0.0324
_refine_ls_shift/su_max 0.000
_refine_ls_shift/su_mean 0.000
_refine_ls_structure_factor_coef Fsqd
_refine_ls_weighting_details 'calc w = 1/[\s^2^(Fo^2^)+(0.0405P)^2^+0.1213P] where P = (Fo^2^+2Fc^2^)/3'
_refine_ls_weighting_scheme calc
_refine_ls_wR_factor_gt 0.0849
_refine_ls_wR_factor_ref 0.0880
_reflns_number_gt 2563
_reflns_number_total 2842
_reflns_threshold_expression I>2\s(I)
_cod_data_source_file lh6278.cif
_cod_data_source_block I
_cod_database_code 2204371
_cod_database_fobs_code 2204371

loop_
_symmetry_equiv_pos_as_xyz
x,y,z
-x,-y,-z

loop_
_atom_site_label
_atom_site_fract_x
_atom_site_fract_y
_atom_site_fract_z
_atom_site_U_iso_or_equiv
_atom_site_adp_type
_atom_site_calc_flag
_atom_site_refinement_flags
_atom_site_occupancy
_atom_site_type_symbol
O1 0.19341(9) 0.06257(9) 0.81458(9) 0.0528(2) Uani d . 1 O
O2 0.05161(10) 0.13717(9) 0.61193(9) 0.0533(2) Uani d . 1 O
O3 0.21050(12) 0.37205(10) 0.89921(11) 0.0633(3) Uani d . 1 O
C1 0.34520(13) 0.13631(12) 0.82249(12) 0.0447(3) Uani d . 1 C
C2 0.38858(13) 0.28085(12) 0.82327(12) 0.0421(3) Uani d . 1 C
C3 0.54706(14) 0.34233(13) 0.84015(12) 0.0455(3) Uani d . 1 C
H3 0.5800(16) 0.4453(15) 0.8431(14) 0.055(3) Uiso d . 1 H
C4 0.66078(14) 0.26461(13) 0.85855(12) 0.0482(3) Uani d . 1 C
C5 0.61143(15) 0.12055(14) 0.85525(14) 0.0536(3) Uani d . 1 C
H5 0.6884(19) 0.0625(16) 0.8668(15) 0.068(4) Uiso d . 1 H
C6 0.45466(15) 0.05601(13) 0.83607(14) 0.0534(3) Uani d . 1 C
H6 0.4174(17) -0.0471(17) 0.8329(15) 0.065(4) Uiso d . 1 H
C7 0.27731(13) 0.37411(11) 0.81645(13) 0.0448(3) Uani d . 1 C
C8 0.83276(16) 0.33522(17) 0.88365(16) 0.0644(4) Uani d . 1 C
H81A 0.8450 0.4379 0.8822 0.049(7) Uiso calc PR 0.50 H
H82A 0.8583 0.2921 0.8061 0.063(8) Uiso calc PR 0.50 H
H83A 0.9086 0.3223 0.9792 0.047(6) Uiso calc PR 0.50 H
H81B 0.8962 0.2636 0.8962 0.074(9) Uiso calc PR 0.50 H
H82B 0.8830 0.4094 0.9723 0.098(12) Uiso calc PR 0.50 H
H83B 0.8326 0.3792 0.7991 0.076(9) Uiso calc PR 0.50 H
C9 0.05417(13) 0.06507(11) 0.70207(12) 0.0422(3) Uani d . 1 C
C11 0.25473(13) 0.47142(11) 0.70942(13) 0.0441(3) Uani d . 1 C
C12 0.27926(15) 0.44326(13) 0.58487(13) 0.0504(3) Uani d . 1 C
H12 0.3149(17) 0.3612(16) 0.5682(15) 0.063(4) Uiso d . 1 H
C13 0.24582(18) 0.52963(15) 0.48198(16) 0.0620(4) Uani d . 1 C
H13 0.2621(19) 0.5084(17) 0.3947(18) 0.075(5) Uiso d . 1 H
C14 0.18865(17) 0.64452(14) 0.50309(17) 0.0633(4) Uani d . 1 C
H14 0.1618(19) 0.7039(17) 0.4264(17) 0.075(4) Uiso d . 1 H
C15 0.16619(17) 0.67450(14) 0.62669(18) 0.0642(4) Uani d . 1 C
H15 0.124(2) 0.7529(19) 0.6402(18) 0.083(5) Uiso d . 1 H
C16 0.19808(16) 0.58853(13) 0.73024(16) 0.0561(3) Uani d . 1 C
H16 0.1804(17) 0.6057(15) 0.8185(16) 0.064(4) Uiso d . 1 H
C21 -0.08968(13) -0.03271(11) 0.70640(12) 0.0428(3) Uani d . 1 C
C22 -0.24127(15) -0.04899(13) 0.59396(14) 0.0496(3) Uani d . 1 C
H22 -0.2499(16) 0.0038(15) 0.5185(15) 0.058(4) Uiso d . 1 H
C23 -0.37733(16) -0.14110(14) 0.59284(16) 0.0588(3) Uani d . 1 C
H23 -0.485(2) -0.1521(16) 0.5129(17) 0.073(4) Uiso d . 1 H
C24 -0.36363(17) -0.21613(14) 0.70391(17) 0.0623(4) Uani d . 1 C
H24 -0.458(2) -0.2792(17) 0.7054(17) 0.077(4) Uiso d . 1 H
C25 -0.21464(17) -0.20036(15) 0.81624(17) 0.0629(4) Uani d . 1 C
H25 -0.206(2) -0.2527(18) 0.8952(18) 0.080(5) Uiso d . 1 H
C26 -0.07720(16) -0.10926(13) 0.81723(15) 0.0534(3) Uani d . 1 C
H26 0.0291(19) -0.0967(15) 0.8977(16) 0.064(4) Uiso d . 1 H

loop_
_atom_site_aniso_label
_atom_site_aniso_U_11
_atom_site_aniso_U_22
_atom_site_aniso_U_33
_atom_site_aniso_U_12
_atom_site_aniso_U_13
_atom_site_aniso_U_23
O1 0.0394(4) 0.0507(5) 0.0605(5) 0.0041(4) 0.0138(4) 0.0229(4)
O2 0.0503(5) 0.0490(5) 0.0529(5) 0.0051(4) 0.0157(4) 0.0173(4)
O3 0.0702(6) 0.0622(6) 0.0746(6) 0.0198(5) 0.0455(5) 0.0183(5)
C1 0.0377(6) 0.0440(6) 0.0455(6) 0.0056(5) 0.0118(5) 0.0130(5)
C2 0.0387(6) 0.0420(6) 0.0418(6) 0.0081(5) 0.0136(5) 0.0096(4)
C3 0.0413(6) 0.0428(6) 0.0472(6) 0.0055(5) 0.0156(5) 0.0088(5)
C4 0.0401(6) 0.0580(7) 0.0419(6) 0.0104(5) 0.0136(5) 0.0084(5)
C5 0.0459(7) 0.0549(7) 0.0560(7) 0.0187(6) 0.0139(6) 0.0097(6)
C6 0.0504(7) 0.0421(7) 0.0584(7) 0.0123(5) 0.0121(6) 0.0117(5)
C7 0.0393(6) 0.0394(6) 0.0509(6) 0.0036(5) 0.0178(5) 0.0041(5)
C8 0.0438(7) 0.0804(10) 0.0681(9) 0.0132(7) 0.0232(6) 0.0169(8)
C9 0.0425(6) 0.0348(5) 0.0460(6) 0.0092(4) 0.0155(5) 0.0064(5)
C11 0.0367(6) 0.0363(6) 0.0536(7) 0.0063(4) 0.0149(5) 0.0061(5)
C12 0.0518(7) 0.0421(6) 0.0557(7) 0.0138(5) 0.0195(6) 0.0094(5)
C13 0.0685(9) 0.0580(8) 0.0563(8) 0.0169(7) 0.0210(7) 0.0166(6)
C14 0.0600(8) 0.0508(8) 0.0693(9) 0.0152(6) 0.0138(7) 0.0213(7)
C15 0.0569(8) 0.0420(7) 0.0881(11) 0.0191(6) 0.0206(7) 0.0130(7)
C16 0.0522(7) 0.0472(7) 0.0682(8) 0.0149(5) 0.0242(6) 0.0061(6)
C21 0.0427(6) 0.0350(5) 0.0491(6) 0.0081(4) 0.0189(5) 0.0049(5)
C22 0.0465(6) 0.0478(7) 0.0509(7) 0.0107(5) 0.0175(5) 0.0073(5)
C23 0.0418(7) 0.0573(8) 0.0660(8) 0.0052(6) 0.0164(6) 0.0010(6)
C24 0.0509(8) 0.0505(7) 0.0832(10) 0.0001(6) 0.0331(7) 0.0066(7)
C25 0.0614(8) 0.0545(8) 0.0742(9) 0.0067(6) 0.0319(7) 0.0222(7)
C26 0.0484(7) 0.0484(7) 0.0588(7) 0.0074(5) 0.0188(6) 0.0165(6)

loop_
_atom_type_symbol
_atom_type_description
_atom_type_scat_dispersion_real
_atom_type_scat_dispersion_imag
_atom_type_scat_source
O O 0.0106 0.0060 'International Tables Vol C Tables 4.2.6.8 and 6.1.1.4'
H H 0.0000 0.0000 'International Tables Vol C Tables 4.2.6.8 and 6.1.1.4'
C C 0.0033 0.0016 'International Tables Vol C Tables 4.2.6.8 and 6.1.1.4'

loop_
_geom_angle_atom_site_label_1
_geom_angle_atom_site_label_2
_geom_angle_atom_site_label_3
_geom_angle
_geom_angle_publ_flag
C1 O1 C9 120.30(8) yes
O1 C1 C2 123.70(10) yes
O1 C1 C6 115.21(10) yes
C2 C1 C6 121.04(11) no
C1 C2 C3 117.73(10) no
C1 C2 C7 123.14(10) no
C3 C2 C7 119.00(10) no
C2 C3 C4 122.27(11) no
C3 C4 C5 117.94(11) no
C3 C4 C8 120.98(12) no
C5 C4 C8 121.08(11) no
C4 C5 C6 121.21(11) no
C1 C6 C5 119.77(11) no
O3 C7 C2 120.33(10) yes
O3 C7 C11 121.20(11) yes
C2 C7 C11 118.46(10) no
O1 C9 O2 123.23(10) yes
O1 C9 C21 111.13(9) yes
O2 C9 C21 125.64(10) yes
C7 C11 C12 121.40(10) no
C7 C11 C16 119.41(11) no
C12 C11 C16 119.07(11) no
C11 C12 C13 120.25(12) no
C12 C13 C14 120.21(14) no
C13 C14 C15 120.02(13) no
C14 C15 C16 120.44(13) no
C11 C16 C15 119.99(14) no
C9 C21 C22 118.46(10) no
C9 C21 C26 122.16(10) no
C22 C21 C26 119.37(11) no
C21 C22 C23 120.10(12) no
C22 C23 C24 120.03(13) no
C23 C24 C25 120.48(12) no
C24 C25 C26 119.80(13) no
C21 C26 C25 120.22(12) no
C2 C3 H3 118.5(8) no
C4 C3 H3 119.2(8) no
C4 C5 H5 119.9(9) no
C6 C5 H5 118.8(9) no
C1 C6 H6 118.1(8) no
C5 C6 H6 122.1(8) no
C4 C8 H81A 109.5 no
C4 C8 H81B 109.5 no
C4 C8 H82A 109.5 no
C4 C8 H82B 109.5 no
C4 C8 H83A 109.5 no
C4 C8 H83B 109.5 no
H81A C8 H82A 109.5 no
H81A C8 H83A 109.5 no
H81B C8 H82B 109.5 no
H81B C8 H83B 109.5 no
H82A C8 H83A 109.5 no
H82B C8 H83B 109.5 no
C11 C12 H12 119.6(8) no
C13 C12 H12 120.1(8) no
C12 C13 H13 119.6(9) no
C14 C13 H13 120.1(9) no
C13 C14 H14 119.2(9) no
C15 C14 H14 120.8(9) no
C14 C15 H15 120.0(10) no
C16 C15 H15 119.5(10) no
C11 C16 H16 117.6(8) no
C15 C16 H16 122.4(8) no
C21 C22 H22 119.4(8) no
C23 C22 H22 120.5(8) no
C22 C23 H23 119.9(9) no
C24 C23 H23 120.1(9) no
C23 C24 H24 120.8(9) no
C25 C24 H24 118.7(9) no
C24 C25 H25 120.2(10) no
C26 C25 H25 120.0(10) no
C21 C26 H26 119.6(8) no
C25 C26 H26 120.1(8) no

loop_
_geom_bond_atom_site_label_1
_geom_bond_atom_site_label_2
_geom_bond_distance
_geom_bond_publ_flag
O1 C1 1.3997(14) yes
O1 C9 1.3566(15) yes
O2 C9 1.1965(13) yes
O3 C7 1.2151(14) yes
C1 C2 1.3861(16) no
C1 C6 1.3783(17) no
C2 C3 1.3931(16) no
C2 C7 1.4968(16) no
C3 C4 1.3860(17) no
C4 C5 1.3816(18) no
C4 C8 1.4998(17) no
C5 C6 1.3783(18) no
C7 C11 1.4867(16) no
C9 C21 1.4796(16) no
C11 C12 1.3817(17) no
C11 C16 1.3893(17) no
C12 C13 1.3812(18) no
C13 C14 1.374(2) no
C14 C15 1.365(2) no
C15 C16 1.382(2) no
C21 C22 1.3883(17) no
C21 C26 1.3835(17) no
C22 C23 1.3760(18) no
C23 C24 1.375(2) no
C24 C25 1.373(2) no
C25 C26 1.3818(18) no
C3 H3 0.985(14) no
C5 H5 0.979(15) no
C6 H6 0.989(15) no
C8 H81A 0.99 no
C8 H81B 0.99 no
C8 H82A 0.99 no
C8 H82B 0.99 no
C8 H83A 0.99 no
C8 H83B 0.99 no
C12 H12 0.956(15) no
C13 H13 0.966(16) no
C14 H14 0.966(16) no
C15 H15 0.955(17) no
C16 H16 0.976(15) no
C22 H22 0.946(14) no
C23 H23 0.986(16) no
C24 H24 0.958(17) no
C25 H25 0.972(17) no
C26 H26 0.979(15) no

loop_
_geom_hbond_atom_site_label_D
_geom_hbond_atom_site_label_H
_geom_hbond_atom_site_label_A
_geom_hbond_site_symmetry_A
_geom_hbond_distance_DH
_geom_hbond_distance_HA
_geom_hbond_distance_DA
_geom_hbond_angle_DHA
_geom_hbond_publ_flag
C5 H5 Cg1 1_655 0.979(15) 2.782(17) 3.5966(16) 141.2(11) yes
C24 H24 Cg2 1_445 0.958(17) 2.774(19) 3.6848(17) 158.7(13) yes
C25 H25 O3 2_557 0.972(17) 2.483(17) 3.4487(17) 172.4(13) yes

loop_
_geom_torsion_atom_site_label_1
_geom_torsion_atom_site_label_2
_geom_torsion_atom_site_label_3
_geom_torsion_atom_site_label_4
_geom_torsion
_geom_torsion_publ_flag
C9 O1 C1 C2 57.12(15) yes
C9 O1 C1 C6 -125.59(11) no
C6 C1 C2 C3 -0.83(17) no
O1 C1 C2 C3 176.30(10) no
C6 C1 C2 C7 -176.81(11) no
O1 C1 C2 C7 0.32(17) no
C1 C2 C3 C4 -1.23(17) no
C7 C2 C3 C4 174.92(10) no
C2 C3 C4 C5 2.02(18) no
C2 C3 C4 C8 -177.01(11) no
C3 C4 C5 C6 -0.78(18) no
C8 C4 C5 C6 178.25(12) no
C2 C1 C6 C5 2.03(19) no
O1 C1 C6 C5 -175.33(11) no
C4 C5 C6 C1 -1.20(19) no
C1 C2 C7 O3 50.66(16) no
C3 C2 C7 O3 -125.27(12) no
C1 C2 C7 C11 -131.04(11) no
C2 C7 C11 C16 -159.32(11) yes
C3 C2 C7 C11 53.02(14) yes
C1 O1 C9 O2 -6.05(17) no
C1 O1 C9 C21 173.42(9) no
O3 C7 C11 C12 -157.00(12) no
C2 C7 C11 C12 24.72(16) no
O3 C7 C11 C16 18.96(17) no
C16 C11 C12 C13 -0.80(18) no
C7 C11 C12 C13 175.18(11) no
C11 C12 C13 C14 0.3(2) no
C12 C13 C14 C15 0.6(2) no
C13 C14 C15 C16 -1.1(2) no
C14 C15 C16 C11 0.6(2) no
C12 C11 C16 C15 0.37(18) no
C7 C11 C16 C15 -175.68(11) no
O2 C9 C21 C26 -177.86(12) no
O1 C9 C21 C26 2.69(15) no
O2 C9 C21 C22 3.09(17) no
O1 C9 C21 C22 -176.36(10) no
C26 C21 C22 C23 -0.35(18) no
C9 C21 C22 C23 178.73(11) no
C21 C22 C23 C24 0.7(2) no
C22 C23 C24 C25 -0.2(2) no
C23 C24 C25 C26 -0.5(2) no
C24 C25 C26 C21 0.8(2) no
C22 C21 C26 C25 -0.38(19) no
C9 C21 C26 C25 -179.43(12) no
